data_7039458
loop_
_publ_author_name
'Holmsen, Marte Sofie Martinsen'
'Nova, Ainara'
'Balcells, David'
'Langseth, Eirin'
'\/Oien-\/Odegaard, Sigurd'
'Tr\%aseth, Eline Aasen'
'Heyn, Richard H.'
'Tilset, Mats'

_publ_section_title
;
 Small-molecule activation at Au(iii): metallacycle construction from
 ethylene, water, and acetonitrile.
;
_journal_issue 37
_journal_name_full 'Dalton transactions (Cambridge, England : 2003)'
_journal_page_first 14719
_journal_page_last 14724
_journal_paper_doi 10.1039/c6dt01648k
_journal_volume 45
_journal_year 2016
_chemical_formula_moiety '(C15 H16 Au N2 1+), (B F4 1-)'
_chemical_formula_sum 'C15 H16 Au B F4 N2'
_chemical_formula_weight 508.07
_chemical_name_common 'Tolylpyridine methyl acetonitrile gold(III)'
_chemical_name_systematic "'[2-(4-tolyl)pyridine-\k^2^N,C^7^](acetonitrile-\kN)methylgold(III) tetrafluoroborate'"
_space_group_crystal_system monoclinic
_space_group_IT_number 11
_space_group_name_Hall '-P 2yb'
_space_group_name_H-M_alt 'P 1 21/m 1'
_symmetry_space_group_name_Hall '-P 2yb'
_symmetry_space_group_name_H-M 'P 1 21/m 1'
_atom_sites_solution_hydrogens mixed
_audit_creation_date 2015-12-11
_audit_creation_method
;
Olex2 1.2
(compiled 2015.09.30 svn.r3233 for OlexSys, GUI svn.r5103)
;
_audit_update_record
;
2015-12-21 deposited with the CCDC.
2016-05-31 downloaded from the CCDC.
;
_cell_angle_alpha 90
_cell_angle_beta 109.737(2)
_cell_angle_gamma 90
_cell_formula_units_Z 2
_cell_length_a 10.2527(5)
_cell_length_b 6.6903(3)
_cell_length_c 12.3307(6)
_cell_measurement_reflns_used 292
_cell_measurement_temperature 100(2)
_cell_measurement_theta_max 21.411
_cell_measurement_theta_min 2.110
_cell_volume 796.12(7)
_computing_cell_refinement 'APEX2 v2013.6--2 (Bruker AXS)'
_computing_data_collection 'APEX2 v2013.6--2 (Bruker AXS)'
_computing_data_reduction 'SAINT v8.34A (Bruker, 2013)'
_computing_molecular_graphics 'Diamond v3.2i (Brandenburg, 2012)'
_computing_publication_material 'Olex2 (Dolomanov et al., 2009)'
_computing_structure_refinement 'Olex2 (Dolomanov et al., 2009)'
_computing_structure_solution 'XT (Sheldrick, 2015)'
_diffrn_ambient_temperature 100(2)
_diffrn_detector_area_resol_mean 10.4167
_diffrn_measured_fraction_theta_full 0.997
_diffrn_measured_fraction_theta_max 0.997
_diffrn_measurement_device_type 'Bruker D8 Venture fixed-chi goniometer and Photon100 CMOS detector'
_diffrn_measurement_method 'profile data from \f and \w scans'
_diffrn_radiation_type MoK\a
_diffrn_radiation_wavelength 0.71073
_diffrn_reflns_av_R_equivalents 0.0380
_diffrn_reflns_av_unetI/netI 0.0222
_diffrn_reflns_Laue_measured_fraction_full 0.997
_diffrn_reflns_Laue_measured_fraction_max 0.997
_diffrn_reflns_limit_h_max 12
_diffrn_reflns_limit_h_min -12
_diffrn_reflns_limit_k_max 8
_diffrn_reflns_limit_k_min -8
_diffrn_reflns_limit_l_max 15
_diffrn_reflns_limit_l_min -15
_diffrn_reflns_number 12713
_diffrn_reflns_point_group_measured_fraction_full 0.997
_diffrn_reflns_point_group_measured_fraction_max 0.997
_diffrn_reflns_theta_full 25.242
_diffrn_reflns_theta_max 26.448
_diffrn_reflns_theta_min 2.110
_diffrn_source 'sealed X-ray tube'
_exptl_absorpt_coefficient_mu 9.279
_exptl_absorpt_correction_type multi-scan
_exptl_crystal_colour colourless
_exptl_crystal_density_diffrn 2.119
_exptl_crystal_description prism
_exptl_crystal_F_000 480
_exptl_crystal_size_max 0.2
_exptl_crystal_size_mid 0.15
_exptl_crystal_size_min 0.08
_exptl_transmission_factor_max 0.7454
_exptl_transmission_factor_min 0.4424
_refine_diff_density_max 1.131
_refine_diff_density_min -0.727
_refine_diff_density_rms 0.122
_refine_ls_extinction_method none
_refine_ls_goodness_of_fit_ref 1.016
_refine_ls_hydrogen_treatment mixed
_refine_ls_matrix_type full
_refine_ls_number_parameters 142
_refine_ls_number_reflns 1786
_refine_ls_number_restraints 0
_refine_ls_restrained_S_all 1.016
_refine_ls_R_factor_all 0.0229
_refine_ls_R_factor_gt 0.0221
_refine_ls_shift/su_max 0.000
_refine_ls_shift/su_mean 0.000
_refine_ls_structure_factor_coef Fsqd
_refine_ls_weighting_details 'w=1/[\s^2^(Fo^2^)+6.5544P] where P=(Fo^2^+2Fc^2^)/3'
_refine_ls_weighting_scheme calc
_refine_ls_wR_factor_gt 0.0504
_refine_ls_wR_factor_ref 0.0507
_reflns_Friedel_coverage 0.000
_reflns_number_gt 1751
_reflns_number_total 1786
_reflns_threshold_expression 'I > 2\s(I)'
_cod_data_source_file c6dt01648k2.cif
_cod_data_source_block eat-156-p1_b
_cod_depositor_comments 'Adding full bibliography for 7039458--7039459.cif.'
_cod_database_code 7039458
_shelx_space_group_comment
;
The symmetry employed for this shelxl refinement is uniquely defined
by the following loop, which should always be used as a source of
symmetry information in preference to the above space-group names.
They are only intended as comments.
;
_shelx_estimated_absorpt_t_max 0.524
_shelx_estimated_absorpt_t_min 0.258
_olex2_refinement_description
;
1. Fixed Uiso
 At 1.2 times of:
  All C(H) groups
 At 1.5 times of:
  All C(H,H,H) groups
2. Others
 Fixed Sof: H1A(0.5) H1B(0.5) H1C(0.5) H15A(0.5) H15B(0.5) H15C(0.5) H7A(0.5)
 H7B(0.5) H7C(0.5)
3.a Aromatic/amide H refined with riding coordinates:
 C4(H4), C10(H10), C13(H13), C8(H8), C11(H11), C5(H5)
3.b Idealised Me refined as rotating group:
 C1(H1A,H1B,H1C), C15(H15A,H15B,H15C), C7(H7A,H7B,H7C)
;
_shelx_shelxl_version_number 2014/7
_olex2_submission_special_instructions 'No special instructions were received'

loop_
_space_group_symop_operation_xyz
'x, y, z'
'-x, y+1/2, -z'
'-x, -y, -z'
'x, -y-1/2, z'

loop_
_atom_site_label
_atom_site_type_symbol
_atom_site_fract_x
_atom_site_fract_y
_atom_site_fract_z
_atom_site_U_iso_or_equiv
_atom_site_adp_type
_atom_site_occupancy
_atom_site_site_symmetry_order
_atom_site_calc_flag
_atom_site_refinement_flags_posn
_atom_site_refinement_flags_adp
_atom_site_refinement_flags_occupancy
_atom_site_disorder_assembly
_atom_site_disorder_group
Au1 Au 0.29330(2) 0.2500 0.42488(2) 0.01491(8) Uani 1 2 d S T P . .
N1 N 0.1359(5) 0.2500 0.2644(4) 0.0203(11) Uani 1 2 d S T P . .
N2 N 0.4566(5) 0.2500 0.3565(4) 0.0144(10) Uani 1 2 d S T P . .
C1 C 0.1458(6) 0.2500 0.5030(6) 0.0253(14) Uani 1 2 d S T P . .
H1A H 0.1743 0.1595 0.5694 0.038 Uiso 0.5 1 calc GR . . A -1
H1B H 0.0572 0.2049 0.4480 0.038 Uiso 0.5 1 calc GR . . A -1
H1C H 0.1353 0.3856 0.5290 0.038 Uiso 0.5 1 calc GR . . A -1
C4 C 0.7031(6) 0.2500 0.6544(5) 0.0178(12) Uani 1 2 d S T P . .
H4 H 0.7910 0.2500 0.6445 0.021 Uiso 1 2 calc RS T P . .
C15 C -0.0606(6) 0.2500 0.0682(5) 0.0214(13) Uani 1 2 d S T P . .
H15A H -0.1369 0.3341 0.0726 0.032 Uiso 0.5 1 calc GR . . B -1
H15B H -0.0939 0.1131 0.0481 0.032 Uiso 0.5 1 calc GR . . B -1
H15C H -0.0256 0.3029 0.0092 0.032 Uiso 0.5 1 calc GR . . B -1
C14 C 0.0484(6) 0.2500 0.1773(5) 0.0151(12) Uani 1 2 d S T P . .
C2 C 0.4513(6) 0.2500 0.5745(5) 0.0150(11) Uani 1 2 d S T P . .
C10 C 0.4451(7) 0.2500 0.2451(5) 0.0197(13) Uani 1 2 d S T P . .
H10 H 0.3556 0.2500 0.1879 0.024 Uiso 1 2 calc RS T P . .
C6 C 0.5667(6) 0.2500 0.7809(5) 0.0193(13) Uani 1 2 d S T P . .
C3 C 0.5813(6) 0.2500 0.5574(5) 0.0144(11) Uani 1 2 d S T P . .
C7 C 0.5593(6) 0.2500 0.9015(5) 0.0235(14) Uani 1 2 d S T P . .
H7A H 0.4639 0.2229 0.8977 0.035 Uiso 0.5 1 calc GR . . C -1
H7B H 0.5883 0.3808 0.9373 0.035 Uiso 0.5 1 calc GR . . C -1
H7C H 0.6208 0.1463 0.9476 0.035 Uiso 0.5 1 calc GR . . C -1
C9 C 0.5829(6) 0.2500 0.4390(5) 0.0147(11) Uani 1 2 d S T P . .
C13 C 0.7030(7) 0.2500 0.4095(5) 0.0191(12) Uani 1 2 d S T P . .
H13 H 0.7918 0.2500 0.4678 0.023 Uiso 1 2 calc RS T P . .
C12 C 0.6909(7) 0.2500 0.2947(6) 0.0233(14) Uani 1 2 d S T P . .
C8 C 0.4461(6) 0.2500 0.6850(5) 0.0158(12) Uani 1 2 d S T P . .
H8 H 0.3586 0.2500 0.6958 0.019 Uiso 1 2 calc RS T P . .
C11 C 0.5614(7) 0.2500 0.2116(5) 0.0249(14) Uani 1 2 d S T P . .
H11 H 0.5517 0.2500 0.1322 0.030 Uiso 1 2 calc RS T P . .
C5 C 0.6948(6) 0.2500 0.7646(5) 0.0184(12) Uani 1 2 d S T P . .
H5 H 0.7775 0.2500 0.8297 0.022 Uiso 1 2 calc RS T P . .
F1 F 0.7942(4) 0.5837(5) 0.1781(4) 0.0611(11) Uani 1 1 d . . . . .
F3 F 0.7865(5) 0.7500 0.0174(4) 0.0530(14) Uani 1 2 d S T P . .
F2 F 0.9805(4) 0.7500 0.1677(4) 0.0579(16) Uani 1 2 d S T P . .
B1 B 0.8387(8) 0.7500 0.1369(6) 0.0234(15) Uani 1 2 d S T P . .
H12 H 0.766(7) 0.2500 0.264(5) 0.014(16) Uiso 1 2 d S T P . .

loop_
_atom_site_aniso_label
_atom_site_aniso_U_11
_atom_site_aniso_U_22
_atom_site_aniso_U_33
_atom_site_aniso_U_23
_atom_site_aniso_U_13
_atom_site_aniso_U_12
Au1 0.01351(11) 0.01738(12) 0.01267(11) 0.000 0.00290(8) 0.000
N1 0.016(2) 0.024(3) 0.018(3) 0.000 0.001(2) 0.000
N2 0.021(2) 0.010(2) 0.015(2) 0.000 0.010(2) 0.000
C1 0.015(3) 0.039(4) 0.023(3) 0.000 0.008(2) 0.000
C4 0.013(3) 0.019(3) 0.022(3) 0.000 0.006(2) 0.000
C15 0.017(3) 0.034(4) 0.010(3) 0.000 0.001(2) 0.000
C14 0.016(3) 0.016(3) 0.017(3) 0.000 0.010(2) 0.000
C2 0.018(3) 0.007(3) 0.021(3) 0.000 0.008(2) 0.000
C10 0.027(3) 0.016(3) 0.015(3) 0.000 0.005(2) 0.000
C6 0.020(3) 0.019(3) 0.019(3) 0.000 0.006(2) 0.000
C3 0.018(3) 0.011(3) 0.016(3) 0.000 0.008(2) 0.000
C7 0.017(3) 0.036(4) 0.016(3) 0.000 0.003(2) 0.000
C9 0.020(3) 0.007(3) 0.017(3) 0.000 0.006(2) 0.000
C13 0.025(3) 0.015(3) 0.020(3) 0.000 0.012(3) 0.000
C12 0.030(4) 0.022(3) 0.024(3) 0.000 0.017(3) 0.000
C8 0.015(3) 0.014(3) 0.018(3) 0.000 0.005(2) 0.000
C11 0.041(4) 0.025(4) 0.014(3) 0.000 0.016(3) 0.000
C5 0.013(3) 0.024(3) 0.016(3) 0.000 0.002(2) 0.000
F1 0.087(3) 0.0294(19) 0.101(3) 0.0141(19) 0.076(3) 0.0058(19)
F3 0.032(2) 0.092(4) 0.031(2) 0.000 0.0042(19) 0.000
F2 0.018(2) 0.125(5) 0.032(2) 0.000 0.0095(18) 0.000
B1 0.024(4) 0.023(4) 0.027(4) 0.000 0.013(3) 0.000

loop_
_atom_type_symbol
_atom_type_description
_atom_type_scat_dispersion_real
_atom_type_scat_dispersion_imag
_atom_type_scat_source
C C 0.0033 0.0016 'International Tables Vol C Tables 4.2.6.8 and 6.1.1.4'
H H 0.0000 0.0000 'International Tables Vol C Tables 4.2.6.8 and 6.1.1.4'
Au Au -2.0133 8.8022 'International Tables Vol C Tables 4.2.6.8 and 6.1.1.4'
B B 0.0013 0.0007 'International Tables Vol C Tables 4.2.6.8 and 6.1.1.4'
F F 0.0171 0.0103 'International Tables Vol C Tables 4.2.6.8 and 6.1.1.4'
N N 0.0061 0.0033 'International Tables Vol C Tables 4.2.6.8 and 6.1.1.4'

loop_
_geom_angle_atom_site_label_1
_geom_angle_atom_site_label_2
_geom_angle_atom_site_label_3
_geom_angle
_geom_angle_site_symmetry_1
N1 Au1 N2 94.87(19) .
C1 Au1 N1 89.3(2) .
C1 Au1 N2 175.8(2) .
C2 Au1 N1 177.0(2) .
C2 Au1 N2 82.2(2) .
C2 Au1 C1 93.6(2) .
C14 N1 Au1 179.0(5) .
C10 N2 Au1 127.0(4) .
C10 N2 C9 120.2(5) .
C9 N2 Au1 112.8(4) .
Au1 C1 H1A 109.5 .
Au1 C1 H1B 109.5 .
Au1 C1 H1C 109.5 .
H1A C1 H1B 109.5 .
H1A C1 H1C 109.5 .
H1B C1 H1C 109.5 .
C3 C4 H4 120.0 .
C5 C4 H4 120.0 .
C5 C4 C3 120.1(5) .
H15A C15 H15B 109.5 .
H15A C15 H15C 109.5 .
H15B C15 H15C 109.5 .
C14 C15 H15A 109.5 .
C14 C15 H15B 109.5 .
C14 C15 H15C 109.5 .
N1 C14 C15 179.8(6) .
C3 C2 Au1 111.9(4) .
C8 C2 Au1 128.3(4) .
C8 C2 C3 119.8(5) .
N2 C10 H10 119.4 .
N2 C10 C11 121.3(6) .
C11 C10 H10 119.4 .
C8 C6 C7 120.6(5) .
C8 C6 C5 119.2(5) .
C5 C6 C7 120.2(5) .
C4 C3 C2 118.9(5) .
C4 C3 C9 122.8(5) .
C2 C3 C9 118.3(5) .
C6 C7 H7A 109.5 .
C6 C7 H7B 109.5 .
C6 C7 H7C 109.5 .
H7A C7 H7B 109.5 .
H7A C7 H7C 109.5 .
H7B C7 H7C 109.5 .
N2 C9 C3 114.9(5) .
N2 C9 C13 120.6(5) .
C13 C9 C3 124.5(5) .
C9 C13 H13 120.5 .
C12 C13 C9 119.1(6) .
C12 C13 H13 120.5 .
C13 C12 H12 126(4) .
C11 C12 C13 119.6(6) .
C11 C12 H12 114(4) .
C2 C8 C6 121.2(6) .
C2 C8 H8 119.4 .
C6 C8 H8 119.4 .
C10 C11 H11 120.4 .
C12 C11 C10 119.3(6) .
C12 C11 H11 120.4 .
C4 C5 C6 120.8(5) .
C4 C5 H5 119.6 .
C6 C5 H5 119.6 .
F1 B1 F1 109.3(6) 4_575
F1 B1 F3 109.8(4) 4_575
F1 B1 F3 109.8(4) .
F1 B1 F2 110.7(4) .
F1 B1 F2 110.7(4) 4_575
F2 B1 F3 106.6(6) .

loop_
_geom_bond_atom_site_label_1
_geom_bond_atom_site_label_2
_geom_bond_distance
_geom_bond_site_symmetry_2
Au1 N1 2.088(5) .
Au1 N2 2.113(5) .
Au1 C1 2.049(6) .
Au1 C2 2.002(6) .
N1 C14 1.144(8) .
N2 C10 1.339(7) .
N2 C9 1.350(7) .
C1 H1A 0.9800 .
C1 H1B 0.9800 .
C1 H1C 0.9800 .
C4 H4 0.9500 .
C4 C3 1.407(8) .
C4 C5 1.390(8) .
C15 H15A 0.9800 .
C15 H15B 0.9800 .
C15 H15C 0.9800 .
C15 C14 1.428(8) .
C2 C3 1.418(8) .
C2 C8 1.382(8) .
C10 H10 0.9500 .
C10 C11 1.387(9) .
C6 C7 1.514(8) .
C6 C8 1.392(8) .
C6 C5 1.394(8) .
C3 C9 1.465(8) .
C7 H7A 0.9800 .
C7 H7B 0.9800 .
C7 H7C 0.9800 .
C9 C13 1.397(8) .
C13 H13 0.9500 .
C13 C12 1.379(8) .
C12 C11 1.377(10) .
C12 H12 0.96(7) .
C8 H8 0.9500 .
C11 H11 0.9500 .
C5 H5 0.9500 .
F1 B1 1.364(5) .
F3 B1 1.387(9) .
F2 B1 1.373(9) .
B1 F1 1.364(5) 4_575

loop_
_geom_torsion_atom_site_label_1
_geom_torsion_atom_site_label_2
_geom_torsion_atom_site_label_3
_geom_torsion_atom_site_label_4
_geom_torsion
Au1 N2 C10 C11 180.000(1)
Au1 N2 C9 C3 0.000(1)
Au1 N2 C9 C13 180.000(1)
Au1 C2 C3 C4 180.000(2)
Au1 C2 C3 C9 0.000(2)
Au1 C2 C8 C6 180.000(2)
N2 C10 C11 C12 0.000(1)
N2 C9 C13 C12 0.000(2)
C4 C3 C9 N2 180.000(2)
C4 C3 C9 C13 0.000(2)
C2 C3 C9 N2 0.000(2)
C2 C3 C9 C13 180.000(2)
C10 N2 C9 C3 180.000(2)
C10 N2 C9 C13 0.000(2)
C3 C4 C5 C6 0.000(3)
C3 C2 C8 C6 0.000(3)
C3 C9 C13 C12 180.000(2)
C7 C6 C8 C2 180.000(3)
C7 C6 C5 C4 180.000(3)
C9 N2 C10 C11 0.000(1)
C9 C13 C12 C11 0.000(2)
C13 C12 C11 C10 0.000(1)
C8 C2 C3 C4 0.000(3)
C8 C2 C3 C9 180.000(2)
C8 C6 C5 C4 0.000(3)
C5 C4 C3 C2 0.000(3)
C5 C4 C3 C9 180.000(2)
C5 C6 C8 C2 0.000(3)
